data_2220171
loop_
_publ_author_name
'Do\/lega, Anna'
'Baranowska, Katarzyna'
'Jarzabek, \.Zaneta'

_publ_section_title
(4-Hydroxymethyl-1<i>H</i>-imidazole-\k<i>N</i>^3^)bis(tri-<i>tert</i>-butoxysilanethiolato-\k^2^<i>O</i>,<i>S</i>)cadmium(II)
_journal_coeditor_code GK2173
_journal_issue 12
_journal_name_full 'Acta Crystallographica Section E'
_journal_page_first m1515
_journal_paper_doi 10.1107/S1600536808035642
_journal_volume 64
_journal_year 2008
_chemical_formula_iupac '[Cd (C12 H27 O3 S Si)2 (C4 H6 N2 O)]'
_chemical_formula_moiety 'C28 H60 Cd N2 O7 S2 Si2'
_chemical_formula_sum 'C28 H60 Cd N2 O7 S2 Si2'
_chemical_formula_weight 769.48
_chemical_name_systematic
;
(4-Hydroxymethyl-1<i>H</i>-imidazole-\k<i>N</i>^3^)bis(tri-<i>tert</i>-
butoxysilanethiolato-\k^2^<i>O</i>,<i>S</i>)cadmium(II)
;
_space_group_IT_number 14
_symmetry_cell_setting monoclinic
_symmetry_space_group_name_Hall '-P 2ybc'
_symmetry_space_group_name_H-M 'P 1 21/c 1'
_atom_sites_solution_hydrogens geom
_atom_sites_solution_primary direct
_atom_sites_solution_secondary difmap
_audit_conform_dict_name cif_core.dic
_audit_conform_dict_version 2.3
_audit_creation_method 'WinGX routine CIF_UPDATE'
_cell_angle_alpha 90
_cell_angle_beta 92.258(2)
_cell_angle_gamma 90
_cell_formula_units_Z 4
_cell_length_a 16.3362(4)
_cell_length_b 9.1279(2)
_cell_length_c 26.6535(6)
_cell_measurement_reflns_used 25578
_cell_measurement_temperature 120(2)
_cell_measurement_theta_max 32.4703
_cell_measurement_theta_min 2.0067
_cell_volume 3971.36(16)
_computing_cell_refinement
;
CrysAlis RED (Oxford Diffraction, 2006)
;
_computing_data_collection
;
CrysAlis CCD (Oxford Diffraction, 2006)
;
_computing_data_reduction
;
CrysAlis RED (Oxford Diffraction, 2006)
;
_computing_molecular_graphics 'ORTEP-3 for Windows (Farrugia, 1997)'
_computing_publication_material 'WinGX (Farrugia, 1999)'
_computing_structure_refinement 'SHELXL97 (Sheldrick, 2008)'
_computing_structure_solution 'SHELXS97 (Sheldrick, 2008)'
_diffrn_ambient_temperature 120(2)
_diffrn_detector_area_resol_mean 8.1883
_diffrn_measured_fraction_theta_full 1
_diffrn_measured_fraction_theta_max 1
_diffrn_measurement_device 'Oxford Diffraction KM-4-CCD'
_diffrn_measurement_device_type 'Oxford Diffraction KM-4-CCD'
_diffrn_measurement_method '0.6\% wide \w'
_diffrn_radiation_monochromator graphite
_diffrn_radiation_type MoK\a
_diffrn_radiation_wavelength 0.71073
_diffrn_reflns_av_R_equivalents 0.0259
_diffrn_reflns_limit_h_max 19
_diffrn_reflns_limit_h_min -19
_diffrn_reflns_limit_k_max 11
_diffrn_reflns_limit_k_min -11
_diffrn_reflns_limit_l_max 31
_diffrn_reflns_limit_l_min -32
_diffrn_reflns_number 27726
_diffrn_reflns_theta_full 25.5
_diffrn_reflns_theta_max 25.5
_diffrn_reflns_theta_min 2.01
_exptl_absorpt_coefficient_mu 0.754
_exptl_absorpt_correction_T_max 0.923
_exptl_absorpt_correction_T_min 0.856
_exptl_absorpt_correction_type analytical
_exptl_absorpt_process_details
;
(CrysAlis RED; Oxford Diffraction, 2006)
;
_exptl_crystal_colour colourless
_exptl_crystal_density_diffrn 1.287
_exptl_crystal_density_method 'not measured'
_exptl_crystal_description prism
_exptl_crystal_F_000 1624
_exptl_crystal_size_max 0.1308
_exptl_crystal_size_mid 0.0949
_exptl_crystal_size_min 0.0578
_refine_diff_density_max 1.138
_refine_diff_density_min -0.801
_refine_ls_extinction_method none
_refine_ls_goodness_of_fit_ref 1.142
_refine_ls_hydrogen_treatment mixed
_refine_ls_matrix_type full
_refine_ls_number_parameters 376
_refine_ls_number_reflns 7385
_refine_ls_number_restraints 0
_refine_ls_restrained_S_all 1.142
_refine_ls_R_factor_all 0.0377
_refine_ls_R_factor_gt 0.0315
_refine_ls_shift/su_max 0.001
_refine_ls_shift/su_mean 0
_refine_ls_structure_factor_coef Fsqd
_refine_ls_weighting_details 'calc w=1/[\s^2^(Fo^2^)+(0.067P)^2^] where P=(Fo^2^+2Fc^2^)/3'
_refine_ls_weighting_scheme calc
_refine_ls_wR_factor_gt 0.0848
_refine_ls_wR_factor_ref 0.0959
_reflns_number_gt 6448
_reflns_number_total 7385
_reflns_threshold_expression I>2\s(I)
_cod_data_source_file gk2173.cif
_cod_data_source_block I
_cod_original_sg_symbol_H-M 'P 21/c'
_cod_database_code 2220171
_cod_database_fobs_code 2220171

loop_
_symmetry_equiv_pos_as_xyz
'x, y, z'
'-x, y+1/2, -z+1/2'
'-x, -y, -z'
'x, -y-1/2, z-1/2'

loop_
_atom_site_type_symbol
_atom_site_label
_atom_site_fract_x
_atom_site_fract_y
_atom_site_fract_z
_atom_site_U_iso_or_equiv
_atom_site_adp_type
_atom_site_calc_flag
_atom_site_refinement_flags
_atom_site_occupancy
_atom_site_disorder_assembly
_atom_site_disorder_group
C C1 0.26185(15) 0.7084(3) 0.33154(9) 0.0242(5) Uani d . 1 . .
C C2 0.22265(16) 0.6933(3) 0.38215(9) 0.0295(6) Uani d . 1 . .
H H2A 0.163 0.687 0.3771 0.044 Uiso calc R 1 . .
H H2B 0.2366 0.7788 0.403 0.044 Uiso calc R 1 . .
H H2C 0.2431 0.6043 0.399 0.044 Uiso calc R 1 . .
C C3 0.35460(16) 0.7180(3) 0.33821(12) 0.0421(7) Uani d . 1 . .
H H3A 0.3692 0.7997 0.3607 0.063 Uiso calc R 1 . .
H H3B 0.3784 0.734 0.3055 0.063 Uiso calc R 1 . .
H H3C 0.3759 0.6264 0.3528 0.063 Uiso calc R 1 . .
C C4 0.2371(2) 0.5823(3) 0.29714(12) 0.0403(7) Uani d . 1 . .
H H4A 0.1772 0.5777 0.2935 0.06 Uiso calc R 1 . .
H H4B 0.258 0.4902 0.3115 0.06 Uiso calc R 1 . .
H H4C 0.26 0.5975 0.2641 0.06 Uiso calc R 1 . .
C C5 0.01249(14) 0.8699(3) 0.30993(9) 0.0238(5) Uani d . 1 . .
C C6 0.0257(2) 0.8463(5) 0.25496(12) 0.0602(11) Uani d . 1 . .
H H6A 0.0709 0.777 0.2511 0.09 Uiso calc R 1 . .
H H6B 0.0394 0.9399 0.2393 0.09 Uiso calc R 1 . .
H H6C -0.0243 0.8067 0.2387 0.09 Uiso calc R 1 . .
C C7 -0.0044(2) 0.7254(4) 0.33537(13) 0.0545(10) Uani d . 1 . .
H H7A 0.0412 0.6579 0.3303 0.082 Uiso calc R 1 . .
H H7B -0.0551 0.683 0.3209 0.082 Uiso calc R 1 . .
H H7C -0.0103 0.7417 0.3714 0.082 Uiso calc R 1 . .
C C8 -0.0562(2) 0.9759(4) 0.31701(18) 0.0668(12) Uani d . 1 . .
H H8A -0.0638 0.9902 0.353 0.1 Uiso calc R 1 . .
H H8B -0.1067 0.9369 0.3011 0.1 Uiso calc R 1 . .
H H8C -0.0429 1.0699 0.3016 0.1 Uiso calc R 1 . .
C C9 0.18831(15) 1.1593(3) 0.40703(9) 0.0241(5) Uani d . 1 . .
C C10 0.1511(2) 1.0770(3) 0.45032(11) 0.0400(7) Uani d . 1 . .
H H10A 0.1924 1.0118 0.466 0.06 Uiso calc R 1 . .
H H10B 0.1043 1.0188 0.4376 0.06 Uiso calc R 1 . .
H H10C 0.1326 1.1473 0.4753 0.06 Uiso calc R 1 . .
C C11 0.12555(16) 1.2614(3) 0.38198(10) 0.0314(6) Uani d . 1 . .
H H11A 0.0773 1.205 0.3707 0.047 Uiso calc R 1 . .
H H11B 0.1496 1.309 0.3531 0.047 Uiso calc R 1 . .
H H11C 0.1094 1.3362 0.4061 0.047 Uiso calc R 1 . .
C C12 0.26370(16) 1.2447(3) 0.42515(10) 0.0335(6) Uani d . 1 . .
H H12A 0.3034 1.1776 0.4414 0.05 Uiso calc R 1 . .
H H12B 0.2478 1.3195 0.4493 0.05 Uiso calc R 1 . .
H H12C 0.2885 1.292 0.3965 0.05 Uiso calc R 1 . .
C C13 0.32921(15) 1.1821(3) 0.11528(9) 0.0246(5) Uani d . 1 . .
C C14 0.2878(2) 1.2913(3) 0.14824(11) 0.0392(7) Uani d . 1 . .
H H14A 0.3064 1.2764 0.1833 0.059 Uiso calc R 1 . .
H H14B 0.2283 1.2777 0.1451 0.059 Uiso calc R 1 . .
H H14C 0.3017 1.3909 0.1378 0.059 Uiso calc R 1 . .
C C15 0.42211(17) 1.1921(3) 0.12177(12) 0.0390(7) Uani d . 1 . .
H H15A 0.4474 1.1204 0.0998 0.059 Uiso calc R 1 . .
H H15B 0.4387 1.1714 0.1568 0.059 Uiso calc R 1 . .
H H15C 0.44 1.2909 0.1129 0.059 Uiso calc R 1 . .
C C16 0.30189(18) 1.2020(3) 0.06035(10) 0.0350(6) Uani d . 1 . .
H H16A 0.3296 1.1298 0.0398 0.052 Uiso calc R 1 . .
H H16B 0.3161 1.301 0.0494 0.052 Uiso calc R 1 . .
H H16C 0.2425 1.1882 0.0566 0.052 Uiso calc R 1 . .
C C17 0.14114(14) 0.8571(3) 0.05674(9) 0.0264(5) Uani d . 1 . .
C C18 0.11468(19) 0.9139(4) 0.00481(12) 0.0495(8) Uani d . 1 . .
H H18A 0.1394 0.8533 -0.0209 0.074 Uiso calc R 1 . .
H H18B 0.1328 1.0156 0.0013 0.074 Uiso calc R 1 . .
H H18C 0.0549 0.9092 0.0007 0.074 Uiso calc R 1 . .
C C19 0.11857(17) 0.6972(3) 0.06231(12) 0.0402(7) Uani d . 1 . .
H H19A 0.1432 0.6401 0.0357 0.06 Uiso calc R 1 . .
H H19B 0.0589 0.6867 0.0598 0.06 Uiso calc R 1 . .
H H19C 0.1391 0.6613 0.0951 0.06 Uiso calc R 1 . .
C C20 0.10348(17) 0.9486(3) 0.09720(12) 0.0398(7) Uani d . 1 . .
H H20A 0.1187 1.0516 0.0929 0.06 Uiso calc R 1 . .
H H20B 0.1236 0.9143 0.1303 0.06 Uiso calc R 1 . .
H H20C 0.0437 0.9392 0.0946 0.06 Uiso calc R 1 . .
C C21 0.41036(15) 0.7600(3) 0.03827(10) 0.0269(5) Uiso d . 1 . .
C C22 0.4994(4) 0.7341(9) 0.0418(2) 0.0366(16) Uiso d P 0.557(12) A 1
H H22A 0.5283 0.8282 0.0417 0.055 Uiso calc PR 0.557(12) A 1
H H22B 0.5156 0.6754 0.0131 0.055 Uiso calc PR 0.557(12) A 1
H H22C 0.5136 0.6816 0.073 0.055 Uiso calc PR 0.557(12) A 1
C C23 0.3867(4) 0.8458(9) -0.0118(2) 0.0353(15) Uiso d P 0.557(12) A 1
H H23A 0.3274 0.862 -0.014 0.053 Uiso calc PR 0.557(12) A 1
H H23B 0.403 0.788 -0.0407 0.053 Uiso calc PR 0.557(12) A 1
H H23C 0.4151 0.9404 -0.0116 0.053 Uiso calc PR 0.557(12) A 1
C C24 0.3652(4) 0.6113(6) 0.0381(2) 0.0345(16) Uiso d P 0.557(12) A 1
H H24A 0.306 0.6281 0.0359 0.052 Uiso calc PR 0.557(12) A 1
H H24B 0.3798 0.558 0.069 0.052 Uiso calc PR 0.557(12) A 1
H H24C 0.3813 0.5535 0.0091 0.052 Uiso calc PR 0.557(12) A 1
C C22A 0.5059(4) 0.7874(10) 0.0386(3) 0.0291(18) Uiso d P 0.443(12) A 2
H H22D 0.5302 0.7622 0.0717 0.044 Uiso calc PR 0.443(12) A 2
H H22E 0.5165 0.8909 0.0314 0.044 Uiso calc PR 0.443(12) A 2
H H22F 0.5302 0.7262 0.0129 0.044 Uiso calc PR 0.443(12) A 2
C C23A 0.3726(5) 0.7941(11) -0.0107(3) 0.0321(19) Uiso d P 0.443(12) A 2
H H23D 0.3849 0.8958 -0.0195 0.048 Uiso calc PR 0.443(12) A 2
H H23E 0.3131 0.7814 -0.0095 0.048 Uiso calc PR 0.443(12) A 2
H H23F 0.3942 0.7282 -0.0359 0.048 Uiso calc PR 0.443(12) A 2
C C24A 0.3960(5) 0.6023(8) 0.0563(3) 0.040(2) Uiso d P 0.443(12) A 2
H H24D 0.4231 0.5883 0.0894 0.06 Uiso calc PR 0.443(12) A 2
H H24E 0.4187 0.5332 0.0323 0.06 Uiso calc PR 0.443(12) A 2
H H24F 0.3371 0.5848 0.0585 0.06 Uiso calc PR 0.443(12) A 2
C C25 0.46391(14) 0.9188(3) 0.22131(9) 0.0228(5) Uani d . 1 . .
H H25 0.4551 0.8611 0.1919 0.027 Uiso calc R 1 . .
C C26 0.52586(15) 1.0311(3) 0.28461(10) 0.0248(5) Uani d . 1 . .
H H26 0.5669 1.0668 0.3077 0.03 Uiso calc R 1 . .
C C27 0.44361(14) 1.0570(2) 0.28528(9) 0.0205(5) Uani d . 1 . .
C C28 0.39708(14) 1.1424(3) 0.32243(9) 0.0238(5) Uani d . 1 . .
H H28A 0.3589 1.0757 0.3391 0.029 Uiso calc R 1 . .
H H28B 0.4361 1.1814 0.3485 0.029 Uiso calc R 1 . .
Cd Cd1 0.273167(9) 0.943674(18) 0.220582(6) 0.01814(8) Uani d . 1 . .
N N1 0.40537(11) 0.9853(2) 0.24532(7) 0.0199(4) Uani d . 1 . .
N N2 0.53725(13) 0.9431(2) 0.24375(9) 0.0258(5) Uani d . 1 . .
H H2 0.5844 0.9089 0.234 0.031 Uiso calc R 1 . .
O O1 0.23479(9) 0.84275(17) 0.30576(6) 0.0207(3) Uani d . 1 . .
O O2 0.08452(10) 0.93091(17) 0.33613(6) 0.0220(4) Uani d . 1 . .
O O3 0.21789(10) 1.05130(16) 0.37210(6) 0.0199(4) Uani d . 1 . .
O O4 0.30355(10) 1.03704(17) 0.13302(6) 0.0214(4) Uani d . 1 A .
O O5 0.22966(9) 0.87083(18) 0.05928(6) 0.0214(4) Uani d . 1 A .
O O6 0.38600(9) 0.85444(18) 0.07826(6) 0.0235(4) Uani d . 1 A .
O O7 0.35133(11) 1.26197(18) 0.30055(7) 0.0249(4) Uani d . 1 . .
S S1 0.18152(3) 1.12091(6) 0.25939(2) 0.01828(13) Uani d . 1 . .
S S2 0.27794(4) 0.73133(6) 0.16373(2) 0.02216(14) Uani d . 1 A .
Si Si1 0.17558(4) 0.97987(7) 0.32161(2) 0.01673(14) Uani d . 1 . .
Si Si2 0.29845(4) 0.87600(7) 0.10490(2) 0.01808(14) Uani d . 1 . .
H H7D 0.3073(18) 1.230(3) 0.2908(11) 0.032(8) Uiso d . 1 . .

loop_
_atom_site_aniso_label
_atom_site_aniso_U_11
_atom_site_aniso_U_22
_atom_site_aniso_U_33
_atom_site_aniso_U_12
_atom_site_aniso_U_13
_atom_site_aniso_U_23
C1 0.0289(13) 0.0189(12) 0.0246(13) 0.0058(10) 0.0011(10) 0.0068(10)
C2 0.0374(14) 0.0285(14) 0.0228(13) 0.0034(11) 0.0033(11) 0.0067(11)
C3 0.0305(15) 0.0423(17) 0.0537(19) 0.0115(13) 0.0052(13) 0.0252(15)
C4 0.070(2) 0.0199(13) 0.0316(16) 0.0063(13) 0.0060(14) 0.0035(12)
C5 0.0174(11) 0.0277(13) 0.0262(13) -0.0069(10) 0.0006(9) 0.0011(10)
C6 0.0413(18) 0.104(3) 0.0351(18) -0.039(2) 0.0027(14) -0.0169(19)
C7 0.0508(19) 0.049(2) 0.061(2) -0.0304(16) -0.0249(16) 0.0225(17)
C8 0.0348(18) 0.055(2) 0.108(3) 0.0125(16) -0.025(2) -0.025(2)
C9 0.0268(13) 0.0268(13) 0.0190(12) -0.0028(10) 0.0055(10) -0.0072(10)
C10 0.0499(18) 0.0429(17) 0.0283(15) -0.0050(14) 0.0163(13) 0.0008(13)
C11 0.0331(14) 0.0291(14) 0.0319(15) 0.0023(11) 0.0015(11) -0.0098(11)
C12 0.0352(15) 0.0379(15) 0.0272(14) -0.0035(12) 0.0009(11) -0.0117(12)
C13 0.0366(14) 0.0151(11) 0.0223(13) -0.0049(10) 0.0042(10) 0.0033(10)
C14 0.0596(19) 0.0186(13) 0.0402(17) -0.0046(13) 0.0145(14) -0.0015(12)
C15 0.0404(16) 0.0299(15) 0.0466(18) -0.0127(12) 0.0011(13) 0.0064(13)
C16 0.0544(18) 0.0249(14) 0.0254(14) -0.0051(12) -0.0007(12) 0.0069(11)
C17 0.0173(12) 0.0373(15) 0.0247(13) 0.0020(10) 0.0023(9) -0.0056(11)
C18 0.0286(15) 0.083(2) 0.0361(17) 0.0086(16) -0.0062(13) 0.0082(17)
C19 0.0319(15) 0.0428(17) 0.0459(18) -0.0100(13) 0.0021(13) -0.0115(14)
C20 0.0256(14) 0.0496(19) 0.0447(18) 0.0052(12) 0.0082(12) -0.0174(14)
C25 0.0219(12) 0.0215(12) 0.0253(13) 0.0008(9) 0.0036(10) -0.0024(10)
C26 0.0195(12) 0.0224(12) 0.0324(14) -0.0008(9) -0.0011(10) -0.0014(10)
C27 0.0188(12) 0.0198(12) 0.0229(13) -0.0020(9) 0.0007(9) 0.0036(9)
C28 0.0199(12) 0.0270(13) 0.0243(13) -0.0017(10) 0.0001(9) -0.0031(10)
Cd1 0.01793(11) 0.01975(12) 0.01684(11) 0.00073(6) 0.00194(7) -0.00169(6)
N1 0.0179(10) 0.0200(10) 0.0217(10) 0.0015(8) 0.0020(8) 0.0005(8)
N2 0.0174(10) 0.0237(11) 0.0366(13) 0.0030(8) 0.0048(9) 0.0001(9)
O1 0.0246(8) 0.0175(8) 0.0202(8) 0.0042(7) 0.0029(6) 0.0038(7)
O2 0.0192(8) 0.0248(9) 0.0223(9) -0.0067(6) 0.0031(7) -0.0003(7)
O3 0.0196(8) 0.0216(9) 0.0186(8) -0.0008(6) 0.0004(7) -0.0019(6)
O4 0.0298(9) 0.0154(8) 0.0192(9) -0.0034(7) 0.0046(7) 0.0011(6)
O5 0.0194(8) 0.0263(9) 0.0186(8) -0.0003(7) 0.0013(6) -0.0020(7)
O6 0.0215(8) 0.0284(9) 0.0207(9) -0.0007(7) 0.0028(7) -0.0048(7)
O7 0.0186(9) 0.0203(9) 0.0361(10) -0.0023(7) 0.0049(7) -0.0036(7)
S1 0.0180(3) 0.0178(3) 0.0192(3) 0.0024(2) 0.0022(2) 0.0024(2)
S2 0.0313(3) 0.0164(3) 0.0190(3) -0.0008(2) 0.0029(2) 0.0002(2)
Si1 0.0153(3) 0.0172(3) 0.0179(3) -0.0018(2) 0.0027(2) -0.0009(2)
Si2 0.0209(3) 0.0174(3) 0.0160(3) -0.0005(2) 0.0023(2) -0.0008(2)

loop_
_atom_type_symbol
_atom_type_description
_atom_type_scat_dispersion_real
_atom_type_scat_dispersion_imag
_atom_type_scat_source
C C 0.0033 0.0016 'International Tables Vol C Tables 4.2.6.8 and 6.1.1.4'
Cd Cd -0.8075 1.2024 'International Tables Vol C Tables 4.2.6.8 and 6.1.1.4'
N N 0.0061 0.0033 'International Tables Vol C Tables 4.2.6.8 and 6.1.1.4'
O O 0.0106 0.006 'International Tables Vol C Tables 4.2.6.8 and 6.1.1.4'
S S 0.1246 0.1234 'International Tables Vol C Tables 4.2.6.8 and 6.1.1.4'
Si Si 0.0817 0.0704 'International Tables Vol C Tables 4.2.6.8 and 6.1.1.4'
H H 0 0 'International Tables Vol C Tables 4.2.6.8 and 6.1.1.4'

loop_
_geom_angle_atom_site_label_1
_geom_angle_atom_site_label_2
_geom_angle_atom_site_label_3
_geom_angle
_geom_angle_publ_flag
O1 C1 C4 106.44(19) ?
O1 C1 C3 106.70(19) ?
C4 C1 C3 110.8(2) ?
O1 C1 C2 111.21(19) ?
C4 C1 C2 110.8(2) ?
C3 C1 C2 110.7(2) ?
C1 C2 H2A 109.5 ?
C1 C2 H2B 109.5 ?
H2A C2 H2B 109.5 ?
C1 C2 H2C 109.5 ?
H2A C2 H2C 109.5 ?
H2B C2 H2C 109.5 ?
C1 C3 H3A 109.5 ?
C1 C3 H3B 109.5 ?
H3A C3 H3B 109.5 ?
C1 C3 H3C 109.5 ?
H3A C3 H3C 109.5 ?
H3B C3 H3C 109.5 ?
C1 C4 H4A 109.5 ?
C1 C4 H4B 109.5 ?
H4A C4 H4B 109.5 ?
C1 C4 H4C 109.5 ?
H4A C4 H4C 109.5 ?
H4B C4 H4C 109.5 ?
O2 C5 C8 106.7(2) ?
O2 C5 C6 112.2(2) ?
C8 C5 C6 110.6(3) ?
O2 C5 C7 106.1(2) ?
C8 C5 C7 110.8(3) ?
C6 C5 C7 110.3(3) ?
C5 C6 H6A 109.5 ?
C5 C6 H6B 109.5 ?
H6A C6 H6B 109.5 ?
C5 C6 H6C 109.5 ?
H6A C6 H6C 109.5 ?
H6B C6 H6C 109.5 ?
C5 C7 H7A 109.5 ?
C5 C7 H7B 109.5 ?
H7A C7 H7B 109.5 ?
C5 C7 H7C 109.5 ?
H7A C7 H7C 109.5 ?
H7B C7 H7C 109.5 ?
C5 C8 H8A 109.5 ?
C5 C8 H8B 109.5 ?
H8A C8 H8B 109.5 ?
C5 C8 H8C 109.5 ?
H8A C8 H8C 109.5 ?
H8B C8 H8C 109.5 ?
O3 C9 C12 105.42(19) ?
O3 C9 C11 111.74(19) ?
C12 C9 C11 110.4(2) ?
O3 C9 C10 107.7(2) ?
C12 C9 C10 110.8(2) ?
C11 C9 C10 110.7(2) ?
C9 C10 H10A 109.5 ?
C9 C10 H10B 109.5 ?
H10A C10 H10B 109.5 ?
C9 C10 H10C 109.5 ?
H10A C10 H10C 109.5 ?
H10B C10 H10C 109.5 ?
C9 C11 H11A 109.5 ?
C9 C11 H11B 109.5 ?
H11A C11 H11B 109.5 ?
C9 C11 H11C 109.5 ?
H11A C11 H11C 109.5 ?
H11B C11 H11C 109.5 ?
C9 C12 H12A 109.5 ?
C9 C12 H12B 109.5 ?
H12A C12 H12B 109.5 ?
C9 C12 H12C 109.5 ?
H12A C12 H12C 109.5 ?
H12B C12 H12C 109.5 ?
O4 C13 C14 105.52(19) ?
O4 C13 C15 108.2(2) ?
C14 C13 C15 111.2(2) ?
O4 C13 C16 109.86(19) ?
C14 C13 C16 111.1(2) ?
C15 C13 C16 110.8(2) ?
C13 C14 H14A 109.5 ?
C13 C14 H14B 109.5 ?
H14A C14 H14B 109.5 ?
C13 C14 H14C 109.5 ?
H14A C14 H14C 109.5 ?
H14B C14 H14C 109.5 ?
C13 C15 H15A 109.5 ?
C13 C15 H15B 109.5 ?
H15A C15 H15B 109.5 ?
C13 C15 H15C 109.5 ?
H15A C15 H15C 109.5 ?
H15B C15 H15C 109.5 ?
C13 C16 H16A 109.5 ?
C13 C16 H16B 109.5 ?
H16A C16 H16B 109.5 ?
C13 C16 H16C 109.5 ?
H16A C16 H16C 109.5 ?
H16B C16 H16C 109.5 ?
O5 C17 C20 110.6(2) ?
O5 C17 C19 109.0(2) ?
C20 C17 C19 110.8(2) ?
O5 C17 C18 105.0(2) ?
C20 C17 C18 110.5(2) ?
C19 C17 C18 110.8(2) ?
C17 C18 H18A 109.5 ?
C17 C18 H18B 109.5 ?
H18A C18 H18B 109.5 ?
C17 C18 H18C 109.5 ?
H18A C18 H18C 109.5 ?
H18B C18 H18C 109.5 ?
C17 C19 H19A 109.5 ?
C17 C19 H19B 109.5 ?
H19A C19 H19B 109.5 ?
C17 C19 H19C 109.5 ?
H19A C19 H19C 109.5 ?
H19B C19 H19C 109.5 ?
C17 C20 H20A 109.5 ?
C17 C20 H20B 109.5 ?
H20A C20 H20B 109.5 ?
C17 C20 H20C 109.5 ?
H20A C20 H20C 109.5 ?
H20B C20 H20C 109.5 ?
O6 C21 C23A 114.6(4) ?
O6 C21 C22 110.5(3) ?
C23A C21 C22 118.4(4) ?
O6 C21 C24A 106.2(3) ?
C23A C21 C24A 114.5(5) ?
C22 C21 C24A 89.6(4) ?
O6 C21 C24 112.5(3) ?
C23A C21 C24 90.0(4) ?
C22 C21 C24 109.2(4) ?
O6 C21 C22A 101.7(3) ?
C23A C21 C22A 110.8(4) ?
C24A C21 C22A 108.0(4) ?
C24 C21 C22A 127.6(4) ?
O6 C21 C23 105.3(3) ?
C22 C21 C23 110.0(4) ?
C24A C21 C23 133.7(4) ?
C24 C21 C23 109.4(4) ?
C22A C21 C23 97.7(4) ?
C21 C22 H22A 109.5 ?
C21 C22 H22B 109.5 ?
H22A C22 H22B 109.5 ?
C21 C22 H22C 109.5 ?
H22A C22 H22C 109.5 ?
H22B C22 H22C 109.5 ?
C21 C23 H23A 109.5 ?
C21 C23 H23B 109.5 ?
H23A C23 H23B 109.5 ?
C21 C23 H23C 109.5 ?
H23A C23 H23C 109.5 ?
H23B C23 H23C 109.5 ?
C21 C24 H24A 109.5 ?
C21 C24 H24B 109.5 ?
H24A C24 H24B 109.5 ?
C21 C24 H24C 109.5 ?
H24A C24 H24C 109.5 ?
H24B C24 H24C 109.5 ?
C21 C22A H22D 109.5 ?
C21 C22A H22E 109.5 ?
H22D C22A H22E 109.5 ?
C21 C22A H22F 109.5 ?
H22D C22A H22F 109.5 ?
H22E C22A H22F 109.5 ?
C21 C23A H23D 109.5 ?
C21 C23A H23E 109.5 ?
H23D C23A H23E 109.5 ?
C21 C23A H23F 109.5 ?
H23D C23A H23F 109.5 ?
H23E C23A H23F 109.5 ?
C21 C24A H24D 109.5 ?
C21 C24A H24E 109.5 ?
H24D C24A H24E 109.5 ?
C21 C24A H24F 109.5 ?
H24D C24A H24F 109.5 ?
H24E C24A H24F 109.5 ?
N1 C25 N2 111.1(2) ?
N1 C25 H25 124.4 ?
N2 C25 H25 124.4 ?
C27 C26 N2 106.0(2) ?
C27 C26 H26 127 ?
N2 C26 H26 127 ?
C26 C27 N1 108.9(2) ?
C26 C27 C28 128.8(2) ?
N1 C27 C28 122.3(2) ?
O7 C28 C27 113.51(19) ?
O7 C28 H28A 108.9 ?
C27 C28 H28A 108.9 ?
O7 C28 H28B 108.9 ?
C27 C28 H28B 108.9 ?
H28A C28 H28B 107.7 ?
N1 Cd1 S1 110.88(5) y
N1 Cd1 S2 104.96(5) ?
S1 Cd1 S2 144.16(2) y
N1 Cd1 O1 93.81(6) ?
S1 Cd1 O1 71.84(4) y
S2 Cd1 O1 106.15(4) ?
N1 Cd1 O4 89.58(6) ?
S1 Cd1 O4 107.97(4) ?
S2 Cd1 O4 71.83(4) ?
O1 Cd1 O4 176.43(5) y
C25 N1 C27 106.15(19) ?
C25 N1 Cd1 118.84(16) ?
C27 N1 Cd1 134.62(16) ?
C25 N2 C26 107.8(2) ?
C25 N2 H2 126.1 ?
C26 N2 H2 126.1 ?
C1 O1 Si1 133.23(14) ?
C1 O1 Cd1 129.74(13) ?
Si1 O1 Cd1 96.97(7) ?
C5 O2 Si1 136.55(15) ?
C9 O3 Si1 131.46(15) ?
C13 O4 Si2 131.67(15) ?
C13 O4 Cd1 131.47(13) ?
Si2 O4 Cd1 96.30(7) ?
C17 O5 Si2 134.18(14) ?
C21 O6 Si2 131.80(15) ?
C28 O7 H7D 108(2) ?
Si1 S1 Cd1 88.67(3) ?
Si2 S2 Cd1 88.52(3) ?
O2 Si1 O3 106.16(9) ?
O2 Si1 O1 114.02(9) ?
O3 Si1 O1 106.40(9) ?
O2 Si1 S1 115.45(7) ?
O3 Si1 S1 112.07(7) ?
O1 Si1 S1 102.53(6) ?
O5 Si2 O6 105.25(8) ?
O5 Si2 O4 112.77(9) ?
O6 Si2 O4 105.98(9) ?
O5 Si2 S2 114.67(7) ?
O6 Si2 S2 114.80(7) ?
O4 Si2 S2 103.24(7) ?

loop_
_geom_bond_atom_site_label_1
_geom_bond_atom_site_label_2
_geom_bond_distance
_geom_bond_publ_flag
C1 O1 1.466(3) ?
C1 C4 1.517(4) ?
C1 C3 1.521(4) ?
C1 C2 1.522(3) ?
C2 H2A 0.98 ?
C2 H2B 0.98 ?
C2 H2C 0.98 ?
C3 H3A 0.98 ?
C3 H3B 0.98 ?
C3 H3C 0.98 ?
C4 H4A 0.98 ?
C4 H4B 0.98 ?
C4 H4C 0.98 ?
C5 O2 1.455(3) ?
C5 C8 1.499(4) ?
C5 C6 1.505(4) ?
C5 C7 1.513(4) ?
C6 H6A 0.98 ?
C6 H6B 0.98 ?
C6 H6C 0.98 ?
C7 H7A 0.98 ?
C7 H7B 0.98 ?
C7 H7C 0.98 ?
C8 H8A 0.98 ?
C8 H8B 0.98 ?
C8 H8C 0.98 ?
C9 O3 1.452(3) ?
C9 C12 1.520(3) ?
C9 C11 1.521(4) ?
C9 C10 1.523(4) ?
C10 H10A 0.98 ?
C10 H10B 0.98 ?
C10 H10C 0.98 ?
C11 H11A 0.98 ?
C11 H11B 0.98 ?
C11 H11C 0.98 ?
C12 H12A 0.98 ?
C12 H12B 0.98 ?
C12 H12C 0.98 ?
C13 O4 1.472(3) ?
C13 C14 1.507(4) ?
C13 C15 1.523(4) ?
C13 C16 1.525(3) ?
C14 H14A 0.98 ?
C14 H14B 0.98 ?
C14 H14C 0.98 ?
C15 H15A 0.98 ?
C15 H15B 0.98 ?
C15 H15C 0.98 ?
C16 H16A 0.98 ?
C16 H16B 0.98 ?
C16 H16C 0.98 ?
C17 O5 1.450(3) ?
C17 C20 1.514(4) ?
C17 C19 1.514(4) ?
C17 C18 1.524(4) ?
C18 H18A 0.98 ?
C18 H18B 0.98 ?
C18 H18C 0.98 ?
C19 H19A 0.98 ?
C19 H19B 0.98 ?
C19 H19C 0.98 ?
C20 H20A 0.98 ?
C20 H20B 0.98 ?
C20 H20C 0.98 ?
C21 O6 1.439(3) ?
C21 C23A 1.454(7) ?
C21 C22 1.473(6) ?
C21 C24A 1.539(8) ?
C21 C24 1.545(6) ?
C21 C22A 1.580(7) ?
C21 C23 1.581(7) ?
C22 H22A 0.98 ?
C22 H22B 0.98 ?
C22 H22C 0.98 ?
C23 H23A 0.98 ?
C23 H23B 0.98 ?
C23 H23C 0.98 ?
C24 H24A 0.98 ?
C24 H24B 0.98 ?
C24 H24C 0.98 ?
C22A H22D 0.98 ?
C22A H22E 0.98 ?
C22A H22F 0.98 ?
C23A H23D 0.98 ?
C23A H23E 0.98 ?
C23A H23F 0.98 ?
C24A H24D 0.98 ?
C24A H24E 0.98 ?
C24A H24F 0.98 ?
C25 N1 1.319(3) ?
C25 N2 1.336(3) ?
C25 H25 0.95 ?
C26 C27 1.365(3) ?
C26 N2 1.372(3) ?
C26 H26 0.95 ?
C27 N1 1.378(3) ?
C27 C28 1.492(3) ?
C28 O7 1.433(3) ?
C28 H28A 0.99 ?
C28 H28B 0.99 ?
Cd1 N1 2.2653(19) y
Cd1 S1 2.4599(6) y
Cd1 S2 2.4633(6) y
Cd1 O1 2.5511(16) y
Cd1 O4 2.5516(16) y
N2 H2 0.88 ?
O1 Si1 1.6471(16) ?
O2 Si1 1.6147(17) ?
O3 Si1 1.6250(17) ?
O4 Si2 1.6505(17) ?
O5 Si2 1.6236(16) ?
O6 Si2 1.6335(17) ?
O7 H7D 0.81(3) ?
S1 Si1 2.1047(8) y
S2 Si2 2.0872(8) y

loop_
_geom_hbond_atom_site_label_D
_geom_hbond_atom_site_label_H
_geom_hbond_atom_site_label_A
_geom_hbond_site_symmetry_A
_geom_hbond_distance_DH
_geom_hbond_distance_HA
_geom_hbond_distance_DA
_geom_hbond_angle_DHA
N2 H2 O7 2_645 0.88 1.96 2.759(3) 151
O7 H7D S1 . 0.81(3) 2.41(3) 3.2119(19) 176(3)

loop_
_geom_torsion_atom_site_label_1
_geom_torsion_atom_site_label_2
_geom_torsion_atom_site_label_3
_geom_torsion_atom_site_label_4
_geom_torsion
N2 C26 C27 N1 0.1(3)
N2 C26 C27 C28 178.1(2)
C26 C27 C28 O7 121.6(3)
N1 C27 C28 O7 -60.7(3)
N2 C25 N1 C27 0.3(3)
N2 C25 N1 Cd1 -173.57(15)
C26 C27 N1 C25 -0.3(3)
C28 C27 N1 C25 -178.4(2)
C26 C27 N1 Cd1 172.21(17)
C28 C27 N1 Cd1 -5.9(3)
S1 Cd1 N1 C25 -167.65(16)
S2 Cd1 N1 C25 12.51(19)
O1 Cd1 N1 C25 120.35(18)
O4 Cd1 N1 C25 -58.54(18)
S1 Cd1 N1 C27 20.6(2)
S2 Cd1 N1 C27 -159.2(2)
O1 Cd1 N1 C27 -51.4(2)
O4 Cd1 N1 C27 129.7(2)
N1 C25 N2 C26 -0.3(3)
C27 C26 N2 C25 0.1(3)
C4 C1 O1 Si1 124.2(2)
C3 C1 O1 Si1 -117.5(2)
C2 C1 O1 Si1 3.4(3)
C4 C1 O1 Cd1 -59.4(2)
C3 C1 O1 Cd1 59.0(3)
C2 C1 O1 Cd1 179.85(14)
N1 Cd1 O1 C1 -66.57(18)
S1 Cd1 O1 C1 -177.30(18)
S2 Cd1 O1 C1 40.21(17)
N1 Cd1 O1 Si1 110.85(8)
S1 Cd1 O1 Si1 0.12(5)
S2 Cd1 O1 Si1 -142.37(6)
C8 C5 O2 Si1 -121.4(3)
C6 C5 O2 Si1 -0.2(4)
C7 C5 O2 Si1 120.3(3)
C12 C9 O3 Si1 -146.96(18)
C11 C9 O3 Si1 -27.0(3)
C10 C9 O3 Si1 94.7(2)
C14 C13 O4 Si2 156.53(19)
C15 C13 O4 Si2 -84.3(3)
C16 C13 O4 Si2 36.7(3)
C14 C13 O4 Cd1 -34.2(3)
C15 C13 O4 Cd1 85.0(2)
C16 C13 O4 Cd1 -153.95(17)
N1 Cd1 O4 C13 -63.63(19)
S1 Cd1 O4 C13 48.22(19)
S2 Cd1 O4 C13 -169.54(19)
N1 Cd1 O4 Si2 108.35(8)
S1 Cd1 O4 Si2 -139.79(6)
S2 Cd1 O4 Si2 2.44(6)
C20 C17 O5 Si2 41.1(3)
C19 C17 O5 Si2 -80.9(3)
C18 C17 O5 Si2 160.4(2)
C23A C21 O6 Si2 67.3(5)
C22 C21 O6 Si2 -155.9(4)
C24A C21 O6 Si2 -60.2(4)
C24 C21 O6 Si2 -33.6(4)
C22A C21 O6 Si2 -173.1(4)
C23 C21 O6 Si2 85.4(4)
N1 Cd1 S1 Si1 -87.21(6)
S2 Cd1 S1 Si1 92.52(4)
O1 Cd1 S1 Si1 -0.09(4)
O4 Cd1 S1 Si1 176.16(4)
N1 Cd1 S2 Si2 -86.42(6)
S1 Cd1 S2 Si2 93.83(4)
O1 Cd1 S2 Si2 175.01(4)
O4 Cd1 S2 Si2 -1.92(4)
C5 O2 Si1 O3 175.4(2)
C5 O2 Si1 O1 -67.8(2)
C5 O2 Si1 S1 50.6(2)
C9 O3 Si1 O2 -47.8(2)
C9 O3 Si1 O1 -169.64(18)
C9 O3 Si1 S1 79.05(19)
C1 O1 Si1 O2 -57.3(2)
Cd1 O1 Si1 O2 125.37(8)
C1 O1 Si1 O3 59.3(2)
Cd1 O1 Si1 O3 -117.96(8)
C1 O1 Si1 S1 177.14(18)
Cd1 O1 Si1 S1 -0.14(6)
Cd1 S1 Si1 O2 -124.43(7)
Cd1 S1 Si1 O3 113.86(7)
Cd1 S1 Si1 O1 0.14(6)
C17 O5 Si2 O6 167.1(2)
C17 O5 Si2 O4 -77.9(2)
C17 O5 Si2 S2 39.9(2)
C21 O6 Si2 O5 -40.8(2)
C21 O6 Si2 O4 -160.5(2)
C21 O6 Si2 S2 86.2(2)
C13 O4 Si2 O5 -66.5(2)
Cd1 O4 Si2 O5 121.51(8)
C13 O4 Si2 O6 48.1(2)
Cd1 O4 Si2 O6 -123.85(8)
C13 O4 Si2 S2 169.15(19)
Cd1 O4 Si2 S2 -2.81(7)
Cd1 S2 Si2 O5 -120.17(7)
Cd1 S2 Si2 O6 117.74(7)
Cd1 S2 Si2 O4 2.90(7)
